data_7706165
loop_
_publ_author_name
'Malinowski, Przemys\/law J'
'Zhuravlev, Vadim'
'Jaro\'n, Tomasz'
'Santiso-Quinones, Gustavo'
'Krossing, Ingo'

_publ_section_title
;
 Extending the chemistry of weakly basic ligands: solvates of
 Ag<sup>+</sup> and Cu<sup>+</sup> stabilized by
 [Al{OC(CF<sub>3</sub>)<sub>3</sub>}<sub>4</sub>]<sup>-</sup> anion as
 model examples in the screening of useful weakly interacting solvents.
;
_journal_issue 6
_journal_name_full 'Dalton transactions (Cambridge, England : 2003)'
_journal_page_first 2050
_journal_page_last 2056
_journal_paper_doi 10.1039/d0dt03437a
_journal_volume 50
_journal_year 2021
_chemical_formula_sum 'C27 H6 Al2 Cl6 Cu F55 O6'
_chemical_formula_weight 1801.52
_space_group_crystal_system triclinic
_space_group_IT_number 2
_space_group_name_Hall '-P 1'
_space_group_name_H-M_alt 'P -1'
_atom_sites_solution_hydrogens geom
_audit_creation_method SHELXL-2016/6
_audit_update_record
;
2020-11-25 deposited with the CCDC.	2020-12-18 downloaded from the CCDC.
;
_cell_angle_alpha 86.0420(10)
_cell_angle_beta 86.0630(10)
_cell_angle_gamma 83.4930(10)
_cell_formula_units_Z 2
_cell_length_a 10.30960(10)
_cell_length_b 10.30940(10)
_cell_length_c 25.3144(4)
_cell_measurement_reflns_used 41816
_cell_measurement_temperature 100(2)
_cell_measurement_theta_max 75.1760
_cell_measurement_theta_min 3.4810
_cell_volume 2661.82(6)
_computing_cell_refinement 'CrysAlisPro 1.171.39.46 (Rigaku OD, 2018)'
_computing_data_collection 'CrysAlisPro 1.171.39.46 (Rigaku OD, 2018)'
_computing_data_reduction 'CrysAlisPro 1.171.39.46 (Rigaku OD, 2018)'
_computing_molecular_graphics ShelxLe-1008
_computing_publication_material 'Vesta (Momma, Izumi, 2011)'
_computing_structure_refinement 'SHELXL-2016/6 (Sheldrick, 2016)'
_computing_structure_solution 'SHELXT 2014/5 (Sheldrick, 2014)'
_diffrn_ambient_temperature 100(2)
_diffrn_measured_fraction_theta_full 1.000
_diffrn_measured_fraction_theta_max 0.994
_diffrn_measurement_device_type 'SuperNova, Single source at offset, Atlas'
_diffrn_radiation_type CuK\a
_diffrn_radiation_wavelength 1.54184
_diffrn_reflns_av_R_equivalents 0.0688
_diffrn_reflns_av_unetI/netI 0.0307
_diffrn_reflns_Laue_measured_fraction_full 1.000
_diffrn_reflns_Laue_measured_fraction_max 0.994
_diffrn_reflns_limit_h_max 12
_diffrn_reflns_limit_h_min -12
_diffrn_reflns_limit_k_max 12
_diffrn_reflns_limit_k_min -12
_diffrn_reflns_limit_l_max 31
_diffrn_reflns_limit_l_min -31
_diffrn_reflns_number 58349
_diffrn_reflns_point_group_measured_fraction_full 1.000
_diffrn_reflns_point_group_measured_fraction_max 0.994
_diffrn_reflns_theta_full 67.684
_diffrn_reflns_theta_max 75.551
_diffrn_reflns_theta_min 3.507
_diffrn_source 'micro-focus sealed X-ray tube'
_exptl_absorpt_coefficient_mu 5.935
_exptl_absorpt_correction_T_max 0.968
_exptl_absorpt_correction_T_min 0.170
_exptl_absorpt_correction_type gaussian
_exptl_absorpt_process_details
;
CrysAlisPro 1.171.38.46 (Rigaku Oxford Diffraction, 2015)
Numerical absorption correction based on gaussian integration over
			a multifaceted crystal model
Empirical absorption correction using spherical harmonics,
 implemented in SCALE3 ABSPACK scaling algorithm.
;
_exptl_crystal_colour colorless
_exptl_crystal_density_diffrn 2.248
_exptl_crystal_description block
_exptl_crystal_F_000 1736
_exptl_crystal_size_max 0.469
_exptl_crystal_size_mid 0.295
_exptl_crystal_size_min 0.155
_refine_diff_density_max 1.135
_refine_diff_density_min -0.696
_refine_diff_density_rms 0.104
_refine_ls_extinction_method none
_refine_ls_goodness_of_fit_ref 1.043
_refine_ls_hydrogen_treatment constr
_refine_ls_matrix_type full
_refine_ls_number_parameters 1301
_refine_ls_number_reflns 10868
_refine_ls_number_restraints 5588
_refine_ls_restrained_S_all 0.965
_refine_ls_R_factor_all 0.0625
_refine_ls_R_factor_gt 0.0614
_refine_ls_shift/su_max 0.009
_refine_ls_shift/su_mean 0.000
_refine_ls_structure_factor_coef Fsqd
_refine_ls_weighting_details 'w=1/[\s^2^(Fo^2^)+(0.1083P)^2^+4.3856P] where P=(Fo^2^+2Fc^2^)/3'
_refine_ls_weighting_scheme calc
_refine_ls_wR_factor_gt 0.1677
_refine_ls_wR_factor_ref 0.1691
_reflns_Friedel_coverage 0.000
_reflns_number_gt 10568
_reflns_number_total 10868
_reflns_threshold_expression 'I > 2\s(I)'
_cod_data_source_file d0dt03437a2.cif
_cod_data_source_block Cu(DCM)3_AlFAl_Tricl_a
_cod_depositor_comments 'Adding full bibliography for 7706158--7706165.cif.'
_cod_database_code 7706165
_shelx_shelxl_version_number 2016/6
_shelx_space_group_comment
;
The symmetry employed for this shelxl refinement is uniquely defined
by the following loop, which should always be used as a source of
symmetry information in preference to the above space-group names.
They are only intended as comments.
;
_shelx_estimated_absorpt_t_min 0.167
_shelx_estimated_absorpt_t_max 0.460
_oxdiff_exptl_absorpt_empirical_full_min 0.509
_oxdiff_exptl_absorpt_empirical_full_max 2.884
_oxdiff_exptl_absorpt_empirical_details
;
Empirical correction (ABSPACK) includes:
- Absorption correction using spherical harmonics
- Frame scaling
;

loop_
_space_group_symop_operation_xyz
'x, y, z'
'-x, -y, -z'

loop_
_atom_site_label
_atom_site_type_symbol
_atom_site_fract_x
_atom_site_fract_y
_atom_site_fract_z
_atom_site_U_iso_or_equiv
_atom_site_adp_type
_atom_site_occupancy
_atom_site_site_symmetry_order
_atom_site_calc_flag
_atom_site_refinement_flags_posn
_atom_site_refinement_flags_adp
_atom_site_refinement_flags_occupancy
_atom_site_disorder_assembly
_atom_site_disorder_group
O1_8 O 0.3398(13) 0.4339(12) 0.5822(6) 0.025(2) Uani 0.509(6) 1 d D U P A 2
C1_8 C 0.2584(9) 0.3840(9) 0.6209(3) 0.0312(14) Uani 0.509(6) 1 d D U P A 2
C2_8 C 0.3376(10) 0.2884(9) 0.6597(3) 0.049(2) Uani 0.509(6) 1 d D U P A 2
F1_8 F 0.3942(15) 0.1869(12) 0.6353(5) 0.078(4) Uani 0.509(6) 1 d D U P A 2
F2_8 F 0.2614(12) 0.2433(12) 0.6989(4) 0.077(3) Uani 0.509(6) 1 d D U P A 2
F3_8 F 0.4249(16) 0.3475(18) 0.6821(9) 0.102(4) Uani 0.509(6) 1 d D U P A 2
C3_8 C 0.1904(9) 0.4987(8) 0.6526(4) 0.049(2) Uani 0.509(6) 1 d D U P A 2
F4_8 F 0.1103(12) 0.5779(10) 0.6241(3) 0.100(4) Uani 0.509(6) 1 d D U P A 2
F5_8 F 0.1161(8) 0.4599(8) 0.6929(3) 0.0567(19) Uani 0.509(6) 1 d D U P A 2
F6_8 F 0.2766(11) 0.5662(16) 0.6701(6) 0.132(6) Uani 0.509(6) 1 d D U P A 2
C4_8 C 0.1533(10) 0.3158(9) 0.5957(4) 0.037(2) Uani 0.509(6) 1 d D U P A 2
F7_8 F 0.0750(10) 0.4038(9) 0.5714(6) 0.090(4) Uani 0.509(6) 1 d D U P A 2
F8_8 F 0.2044(9) 0.2242(10) 0.5653(5) 0.089(4) Uani 0.509(6) 1 d D U P A 2
F9_8 F 0.0776(15) 0.2601(15) 0.6328(4) 0.105(5) Uani 0.509(6) 1 d D U P A 2
O1_7 O 0.410(3) 0.428(4) 0.9114(12) 0.0270(7) Uani 0.297(8) 1 d D U P B 2
C1_7 C 0.3439(14) 0.3730(13) 0.8758(6) 0.0249(8) Uani 0.297(8) 1 d D U P B 2
C2_7 C 0.2524(11) 0.4789(11) 0.8462(4) 0.030(3) Uani 0.297(8) 1 d D U P B 2
F1_7 F 0.1449(13) 0.5168(15) 0.8755(6) 0.039(3) Uani 0.297(8) 1 d D U P B 2
F2_7 F 0.2129(18) 0.443(2) 0.8013(7) 0.043(4) Uani 0.297(8) 1 d D U P B 2
F3_7 F 0.314(2) 0.5857(16) 0.8362(9) 0.044(4) Uani 0.297(8) 1 d D U P B 2
C3_7 C 0.4423(12) 0.3022(12) 0.8357(4) 0.032(3) Uani 0.297(8) 1 d D U P B 2
F4_7 F 0.5412(19) 0.237(3) 0.8598(12) 0.0455(9) Uani 0.297(8) 1 d D U P B 2
F5_7 F 0.492(2) 0.3876(19) 0.8000(9) 0.055(5) Uani 0.297(8) 1 d D U P B 2
F6_7 F 0.3866(17) 0.2186(14) 0.8090(6) 0.041(3) Uani 0.297(8) 1 d D U P B 2
C4_7 C 0.2596(13) 0.2719(12) 0.9061(5) 0.039(3) Uani 0.297(8) 1 d D U P B 2
F7_7 F 0.3363(15) 0.1668(12) 0.9212(6) 0.047(3) Uani 0.297(8) 1 d D U P B 2
F8_7 F 0.171(2) 0.238(2) 0.8755(11) 0.050(5) Uani 0.297(8) 1 d D U P B 2
F9_7 F 0.197(3) 0.323(3) 0.9482(8) 0.0540(10) Uani 0.297(8) 1 d D U P B 2
O1_6 O 0.4141(15) 0.4240(15) 0.9115(5) 0.0270(7) Uani 0.703(8) 1 d D U P B 1
C1_6 C 0.3479(7) 0.3683(7) 0.8760(3) 0.0249(8) Uani 0.703(8) 1 d D U P B 1
C2_6 C 0.2038(6) 0.3578(7) 0.8983(3) 0.0362(14) Uani 0.703(8) 1 d D U P B 1
F1_6 F 0.2019(15) 0.3229(14) 0.9493(3) 0.0540(10) Uani 0.703(8) 1 d D U P B 1
F2_6 F 0.1443(10) 0.2740(9) 0.8734(5) 0.048(2) Uani 0.703(8) 1 d D U P B 1
F3_6 F 0.1321(7) 0.4730(7) 0.8920(4) 0.057(2) Uani 0.703(8) 1 d D U P B 1
C3_6 C 0.3472(7) 0.4486(7) 0.8223(3) 0.0464(18) Uani 0.703(8) 1 d D U P B 1
F4_6 F 0.4610(9) 0.4267(10) 0.7950(4) 0.066(3) Uani 0.703(8) 1 d D U P B 1
F5_6 F 0.3281(14) 0.5767(8) 0.8294(6) 0.073(4) Uani 0.703(8) 1 d D U P B 1
F6_6 F 0.2523(9) 0.4242(13) 0.7930(3) 0.060(3) Uani 0.703(8) 1 d D U P B 1
C4_6 C 0.4153(6) 0.2287(6) 0.8679(2) 0.0346(14) Uani 0.703(8) 1 d D U P B 1
F7_6 F 0.5436(8) 0.2290(14) 0.8606(5) 0.0455(9) Uani 0.703(8) 1 d D U P B 1
F8_6 F 0.3708(9) 0.1762(8) 0.8265(3) 0.0525(19) Uani 0.703(8) 1 d D U P B 1
F9_6 F 0.3944(7) 0.1492(5) 0.9100(3) 0.0472(15) Uani 0.703(8) 1 d D U P B 1
O1_5 O 0.2826(3) 0.6500(3) 0.95841(12) 0.0252(6) Uani 1 1 d D U . . .
C1_5 C 0.2134(4) 0.7676(4) 0.96749(15) 0.0232(8) Uani 1 1 d D U . . .
C2_5 C 0.0824(4) 0.7405(4) 0.99781(16) 0.0265(8) Uani 1 1 d D U . . .
F1_5 F 0.0326(3) 0.6445(3) 0.97669(12) 0.0362(6) Uani 1 1 d D U . . .
F2_5 F -0.0056(3) 0.8461(3) 0.99575(11) 0.0340(6) Uani 1 1 d D U . . .
F3_5 F 0.1002(3) 0.7052(3) 1.04855(10) 0.0328(6) Uani 1 1 d D U . . .
C3_5 C 0.2897(4) 0.8483(4) 1.00215(18) 0.0290(9) Uani 1 1 d D U . . .
F4_5 F 0.3827(3) 0.9055(3) 0.97290(14) 0.0419(7) Uani 1 1 d D U . . .
F5_5 F 0.3496(3) 0.7710(3) 1.03894(12) 0.0405(7) Uani 1 1 d D U . . .
F6_5 F 0.2120(3) 0.9410(3) 1.02631(13) 0.0409(7) Uani 1 1 d D U . . .
C4_5 C 0.1853(4) 0.8482(5) 0.91446(18) 0.0339(9) Uani 1 1 d D U . . .
F7_5 F 0.2935(3) 0.8430(3) 0.88198(12) 0.0420(7) Uani 1 1 d D U . . .
F8_5 F 0.1438(3) 0.9722(3) 0.92121(13) 0.0449(7) Uani 1 1 d D U . . .
F9_5 F 0.0956(3) 0.7969(4) 0.88943(12) 0.0449(7) Uani 1 1 d D U . . .
O1_4 O 0.5318(3) 0.6678(3) 0.90991(12) 0.0259(6) Uani 1 1 d D U . . .
C1_4 C 0.6504(4) 0.6943(4) 0.88805(15) 0.0239(8) Uani 1 1 d D U . . .
C2_4 C 0.6421(5) 0.7189(5) 0.82728(18) 0.0387(11) Uani 1 1 d D U . . .
F1_4 F 0.6450(4) 0.6066(4) 0.80448(13) 0.0542(9) Uani 1 1 d D U . . .
F2_4 F 0.7431(3) 0.7807(4) 0.80537(13) 0.0538(9) Uani 1 1 d D U . . .
F3_4 F 0.5338(3) 0.7932(4) 0.81530(13) 0.0476(8) Uani 1 1 d D U . . .
C3_4 C 0.6889(4) 0.8184(4) 0.91218(19) 0.0341(9) Uani 1 1 d D U . . .
F4_4 F 0.6628(3) 0.8131(3) 0.96385(12) 0.0412(7) Uani 1 1 d D U . . .
F5_4 F 0.6210(3) 0.9260(3) 0.89174(15) 0.0458(8) Uani 1 1 d D U . . .
F6_4 F 0.8151(3) 0.8309(3) 0.90293(15) 0.0459(8) Uani 1 1 d D U . . .
C4_4 C 0.7555(4) 0.5771(4) 0.90028(18) 0.0299(9) Uani 1 1 d D U . . .
F7_4 F 0.7851(3) 0.5739(3) 0.95085(12) 0.0376(6) Uani 1 1 d D U . . .
F8_4 F 0.8647(3) 0.5812(3) 0.86932(14) 0.0442(7) Uani 1 1 d D U . . .
F9_4 F 0.7070(3) 0.4650(3) 0.89355(14) 0.0396(7) Uani 1 1 d D U . . .
O1_3 O 0.3576(19) 0.717(2) 0.5423(6) 0.0303(19) Uani 0.353(3) 1 d D U P A 1
C1_3 C 0.2492(13) 0.7981(12) 0.5290(4) 0.0404(12) Uani 0.353(3) 1 d D U P A 1
C2_3 C 0.1689(12) 0.7318(11) 0.4915(5) 0.047(3) Uani 0.353(3) 1 d D U P A 1
F1_3 F 0.2415(10) 0.6803(12) 0.4505(5) 0.062(3) Uani 0.353(3) 1 d D U P A 1
F2_3 F 0.0766(18) 0.8189(18) 0.4699(7) 0.061(5) Uani 0.353(3) 1 d D U P A 1
F3_3 F 0.1053(15) 0.6429(11) 0.5188(7) 0.061(4) Uani 0.353(3) 1 d D U P A 1
C3_3 C 0.1797(15) 0.8374(14) 0.5826(5) 0.077(4) Uani 0.353(3) 1 d D U P A 1
F4_3 F 0.242(2) 0.9266(16) 0.6021(7) 0.083(3) Uani 0.353(3) 1 d D U P A 1
F5_3 F 0.179(2) 0.7376(17) 0.6199(7) 0.121(8) Uani 0.353(3) 1 d D U P A 1
F6_3 F 0.0557(13) 0.8728(18) 0.5774(6) 0.088(5) Uani 0.353(3) 1 d D U P A 1
C4_3 C 0.2825(11) 0.9245(11) 0.4972(4) 0.0404(12) Uani 0.353(3) 1 d D U P A 1
F7_3 F 0.3976(11) 0.9593(10) 0.5126(5) 0.059(3) Uani 0.353(3) 1 d D U P A 1
F8_3 F 0.1786(16) 1.0160(18) 0.4981(8) 0.055(5) Uani 0.353(3) 1 d D U P A 1
F9_3 F 0.3077(14) 0.9124(17) 0.4461(5) 0.062(3) Uani 0.353(3) 1 d D U P A 1
O1_2 O 0.5534(4) 0.5665(4) 0.59945(15) 0.0396(8) Uani 1 1 d D U . . .
C1_2 C 0.6388(4) 0.6314(4) 0.62253(17) 0.0299(9) Uani 1 1 d D U . . .
C2_2 C 0.7322(6) 0.6945(5) 0.5799(2) 0.0462(12) Uani 1 1 d D U . . .
F1_2 F 0.8172(6) 0.6038(5) 0.5592(2) 0.0920(18) Uani 1 1 d D U . . .
F2_2 F 0.7968(4) 0.7819(5) 0.59806(18) 0.0684(12) Uani 1 1 d D U . . .
F3_2 F 0.6640(6) 0.7515(6) 0.54015(18) 0.096(2) Uani 1 1 d D U . . .
C3_2 C 0.5674(6) 0.7402(6) 0.6557(3) 0.0558(15) Uani 1 1 d D U . . .
F4_2 F 0.4678(6) 0.6950(6) 0.6845(3) 0.115(3) Uani 1 1 d D U . . .
F5_2 F 0.5250(5) 0.8436(4) 0.6248(3) 0.0863(16) Uani 1 1 d D U . . .
F6_2 F 0.6420(5) 0.7840(5) 0.68944(17) 0.0721(12) Uani 1 1 d D U . . .
C4_2 C 0.7201(5) 0.5310(5) 0.6594(2) 0.0450(12) Uani 1 1 d D U . . .
F7_2 F 0.6476(5) 0.4961(6) 0.70201(15) 0.0766(14) Uani 1 1 d D U . . .
F8_2 F 0.8216(5) 0.5816(5) 0.6769(2) 0.0818(16) Uani 1 1 d D U . . .
F9_2 F 0.7645(5) 0.4251(4) 0.6357(2) 0.0707(11) Uani 1 1 d D U . . .
O1_1 O 0.3113(14) 0.4639(12) 0.5835(6) 0.025(2) Uani 0.491(6) 1 d D U P A 1
C1_1 C 0.2932(9) 0.3562(9) 0.6157(3) 0.0312(14) Uani 0.491(6) 1 d D U P A 1
C2_1 C 0.1573(10) 0.3171(10) 0.6046(4) 0.043(3) Uani 0.491(6) 1 d D U P A 1
F1_1 F 0.0655(7) 0.3982(9) 0.6273(4) 0.066(2) Uani 0.491(6) 1 d D U P A 1
F2_1 F 0.1359(11) 0.2002(8) 0.6257(5) 0.061(3) Uani 0.491(6) 1 d D U P A 1
F3_1 F 0.1405(10) 0.3258(12) 0.5539(3) 0.067(3) Uani 0.491(6) 1 d D U P A 1
C3_1 C 0.4004(8) 0.2421(9) 0.6049(4) 0.040(2) Uani 0.491(6) 1 d D U P A 1
F4_1 F 0.5195(7) 0.2789(8) 0.5997(4) 0.060(2) Uani 0.491(6) 1 d D U P A 1
F5_1 F 0.3862(11) 0.1940(10) 0.5588(3) 0.084(3) Uani 0.491(6) 1 d D U P A 1
F6_1 F 0.3986(13) 0.1418(8) 0.6404(4) 0.048(2) Uani 0.491(6) 1 d D U P A 1
C4_1 C 0.2937(10) 0.3850(8) 0.6747(3) 0.041(2) Uani 0.491(6) 1 d D U P A 1
F7_1 F 0.4176(14) 0.3842(19) 0.6886(9) 0.102(4) Uani 0.491(6) 1 d D U P A 1
F8_1 F 0.2418(10) 0.3015(8) 0.7087(3) 0.046(2) Uani 0.491(6) 1 d D U P A 1
F9_1 F 0.2444(14) 0.5028(7) 0.6844(3) 0.076(3) Uani 0.491(6) 1 d D U P A 1
C1 C 0.7116(8) 1.1058(7) 0.6755(3) 0.0626(18) Uani 1 1 d . . . . .
H1A H 0.715471 1.199470 0.664638 0.075 Uiso 1 1 calc R U . . .
H1AB H 0.655910 1.069519 0.651121 0.075 Uiso 1 1 calc R U . . .
F1 F 0.500000 0.500000 1.000000 0.0242(7) Uani 1 2 d S . P B .
Cl1 Cl 1.20556(19) 0.9764(2) 0.73925(9) 0.0702(5) Uani 1 1 d . . . . .
Al1 Al 0.42904(11) 0.56558(11) 0.94077(4) 0.0186(2) Uani 1 1 d . . . . .
Al2 Al 0.42784(13) 0.56152(13) 0.55964(5) 0.0234(2) Uani 1 1 d . . . . .
Cl2 Cl 0.93527(19) 1.29982(17) 0.75980(7) 0.0586(4) Uani 1 1 d . . . . .
C2 C 1.2057(8) 0.8055(8) 0.7510(3) 0.0657(19) Uani 1 1 d . . . . .
H2A H 1.249908 0.760936 0.720160 0.079 Uiso 1 1 calc R U . . .
H2AB H 1.255279 0.775797 0.782539 0.079 Uiso 1 1 calc R U . . .
F2 F 0.500000 0.500000 0.500000 0.0273(7) Uani 1 2 d S . P A .
Cl5 Cl 0.8712(2) 1.0218(2) 0.67080(9) 0.0723(5) Uani 1 1 d . . . . .
Cl4 Cl 0.64226(18) 1.0910(2) 0.74034(7) 0.0635(4) Uani 1 1 d . . . . .
C3 C 0.8618(6) 1.2552(7) 0.8220(2) 0.0467(13) Uani 1 1 d . . . . .
H3A H 0.765590 1.274714 0.821497 0.056 Uiso 1 1 calc R U . . .
H3AB H 0.892323 1.306277 0.849549 0.056 Uiso 1 1 calc R U . . .
Cl6 Cl 1.04708(19) 0.76309(17) 0.76123(7) 0.0599(4) Uani 1 1 d . . . . .
Cl7 Cl 0.9033(2) 1.08484(18) 0.83750(7) 0.0638(5) Uani 1 1 d . . . . .
Cu2 Cu 0.9720(7) 1.0449(8) 0.7452(3) 0.0467(5) Uani 0.202(5) 1 d . U P C 2
Cu1 Cu 0.94106(18) 0.9981(2) 0.75640(7) 0.0467(5) Uani 0.798(5) 1 d . U P C 1
O1_9 O 0.3429(19) 0.7024(19) 0.5509(7) 0.0303(19) Uani 0.355(3) 1 d D U P A 2
C1_9 C 0.2756(12) 0.7938(11) 0.5184(5) 0.0404(12) Uani 0.355(3) 1 d D U P A 2
C2_9 C 0.2392(15) 0.9159(12) 0.5501(5) 0.070(4) Uani 0.355(3) 1 d D U P A 2
F1_9 F 0.222(2) 0.8894(17) 0.6011(6) 0.083(3) Uani 0.355(3) 1 d D U P A 2
F2_9 F 0.1419(14) 0.9995(12) 0.5338(6) 0.065(4) Uani 0.355(3) 1 d D U P A 2
F3_9 F 0.3484(17) 0.9778(16) 0.5438(9) 0.097(5) Uani 0.355(3) 1 d D U P A 2
C3_9 C 0.3614(13) 0.8226(13) 0.4667(5) 0.072(4) Uani 0.355(3) 1 d D U P A 2
F4_9 F 0.4845(10) 0.8180(14) 0.4746(5) 0.077(3) Uani 0.355(3) 1 d D U P A 2
F5_9 F 0.3276(14) 0.9438(12) 0.4480(7) 0.068(4) Uani 0.355(3) 1 d D U P A 2
F6_9 F 0.3624(18) 0.7314(13) 0.4320(5) 0.092(4) Uani 0.355(3) 1 d D U P A 2
C4_9 C 0.1532(14) 0.7408(17) 0.5003(6) 0.062(4) Uani 0.355(3) 1 d D U P A 2
F7_9 F 0.173(3) 0.6146(17) 0.4935(13) 0.103(8) Uani 0.355(3) 1 d D U P A 2
F8_9 F 0.110(3) 0.809(3) 0.4571(9) 0.084(7) Uani 0.355(3) 1 d D U P A 2
F9_9 F 0.0572(18) 0.753(2) 0.5372(7) 0.106(5) Uani 0.355(3) 1 d D U P A 2
O1_10 O 0.3420(18) 0.7032(19) 0.5324(8) 0.0303(19) Uani 0.291(3) 1 d D U P A 3
C1_10 C 0.2340(14) 0.7915(14) 0.5344(5) 0.0404(12) Uani 0.291(3) 1 d D U P A 3
C2_10 C 0.1639(13) 0.7946(14) 0.5906(5) 0.060(4) Uani 0.291(3) 1 d D U P A 3
F1_10 F 0.0955(12) 0.6913(13) 0.5966(8) 0.097(6) Uani 0.291(3) 1 d D U P A 3
F2_10 F 0.0912(19) 0.9079(16) 0.5971(5) 0.078(6) Uani 0.291(3) 1 d D U P A 3
F3_10 F 0.2581(14) 0.7847(17) 0.6255(4) 0.067(4) Uani 0.291(3) 1 d D U P A 3
C3_10 C 0.2686(13) 0.9304(13) 0.5179(5) 0.0404(12) Uani 0.291(3) 1 d D U P A 3
F4_10 F 0.3573(13) 0.9183(17) 0.4769(6) 0.062(3) Uani 0.291(3) 1 d D U P A 3
F5_10 F 0.326(2) 0.978(3) 0.5576(9) 0.104(8) Uani 0.291(3) 1 d D U P A 3
F6_10 F 0.1602(15) 1.007(2) 0.5048(12) 0.053(6) Uani 0.291(3) 1 d D U P A 3
C4_10 C 0.1391(15) 0.7533(18) 0.4943(6) 0.059(4) Uani 0.291(3) 1 d D U P A 3
F7_10 F 0.182(2) 0.797(3) 0.4461(6) 0.119(9) Uani 0.291(3) 1 d D U P A 3
F8_10 F 0.0156(12) 0.8007(13) 0.5080(8) 0.065(4) Uani 0.291(3) 1 d D U P A 3
F9_10 F 0.141(3) 0.6242(17) 0.4982(14) 0.083(8) Uani 0.291(3) 1 d D U P A 3

loop_
_atom_site_aniso_label
_atom_site_aniso_U_11
_atom_site_aniso_U_22
_atom_site_aniso_U_33
_atom_site_aniso_U_23
_atom_site_aniso_U_13
_atom_site_aniso_U_12
O1_8 0.018(5) 0.035(5) 0.0225(15) 0.003(3) 0.000(3) -0.003(4)
C1_8 0.038(4) 0.033(3) 0.024(2) -0.001(2) -0.001(2) -0.012(3)
C2_8 0.066(6) 0.045(5) 0.037(5) 0.006(4) -0.009(4) -0.015(4)
F1_8 0.085(8) 0.082(8) 0.054(6) 0.006(6) 0.007(5) 0.032(7)
F2_8 0.121(8) 0.072(7) 0.031(4) 0.021(5) 0.019(4) -0.003(6)
F3_8 0.116(5) 0.086(9) 0.115(6) 0.048(5) -0.083(4) -0.052(5)
C3_8 0.078(7) 0.035(5) 0.036(5) -0.014(4) 0.011(4) -0.012(4)
F4_8 0.165(10) 0.066(6) 0.049(4) 0.012(4) 0.030(5) 0.051(6)
F5_8 0.055(4) 0.053(4) 0.059(4) -0.001(3) 0.015(3) -0.004(3)
F6_8 0.090(7) 0.166(13) 0.161(12) -0.124(10) 0.070(7) -0.083(8)
C4_8 0.038(5) 0.031(5) 0.045(6) -0.007(4) 0.001(4) -0.016(4)
F7_8 0.055(5) 0.061(5) 0.162(11) 0.018(6) -0.059(7) -0.022(4)
F8_8 0.060(5) 0.078(6) 0.140(9) -0.082(7) -0.019(5) -0.005(4)
F9_8 0.143(12) 0.158(12) 0.038(4) -0.014(6) 0.014(6) -0.127(10)
O1_7 0.0228(16) 0.0230(17) 0.0369(15) -0.0061(12) -0.0101(12) -0.0018(13)
C1_7 0.027(2) 0.0239(19) 0.0253(18) -0.0039(15) -0.0032(15) -0.0060(15)
C2_7 0.033(6) 0.032(6) 0.026(5) -0.001(4) -0.013(4) -0.004(4)
F1_7 0.026(5) 0.046(8) 0.046(7) -0.018(5) -0.014(4) 0.003(5)
F2_7 0.051(9) 0.042(7) 0.041(7) -0.015(5) -0.026(6) 0.002(7)
F3_7 0.063(9) 0.036(7) 0.040(8) 0.011(6) -0.036(7) -0.021(7)
C3_7 0.033(6) 0.039(6) 0.027(5) -0.012(4) -0.005(4) -0.008(4)
F4_7 0.0320(15) 0.055(2) 0.0504(17) -0.0217(16) -0.0070(13) 0.0051(14)
F5_7 0.055(10) 0.069(10) 0.040(8) 0.001(6) 0.012(6) -0.016(7)
F6_7 0.042(7) 0.041(8) 0.045(7) -0.024(6) -0.019(6) 0.005(5)
C4_7 0.036(7) 0.039(6) 0.042(6) 0.004(5) -0.002(4) -0.013(5)
F7_7 0.064(9) 0.029(6) 0.048(7) 0.011(5) -0.003(6) -0.013(5)
F8_7 0.052(12) 0.050(11) 0.055(8) 0.001(7) -0.006(8) -0.030(9)
F9_7 0.039(2) 0.092(3) 0.0347(15) -0.0079(16) 0.0065(13) -0.0231(18)
O1_6 0.0228(16) 0.0230(17) 0.0369(15) -0.0061(12) -0.0101(12) -0.0018(13)
C1_6 0.027(2) 0.0239(19) 0.0253(18) -0.0039(15) -0.0032(15) -0.0060(15)
C2_6 0.026(3) 0.048(4) 0.039(3) -0.018(3) -0.002(2) -0.011(3)
F1_6 0.039(2) 0.092(3) 0.0347(15) -0.0079(16) 0.0065(13) -0.0231(18)
F2_6 0.033(3) 0.065(6) 0.052(4) -0.025(4) -0.007(2) -0.021(3)
F3_6 0.028(3) 0.059(4) 0.086(6) -0.037(4) -0.015(3) 0.007(3)
C3_6 0.060(5) 0.050(4) 0.031(3) 0.003(3) -0.008(3) -0.016(4)
F4_6 0.071(5) 0.092(6) 0.035(3) 0.008(4) 0.011(3) -0.031(4)
F5_6 0.108(8) 0.036(4) 0.075(7) 0.020(4) -0.025(5) -0.007(4)
F6_6 0.076(6) 0.070(6) 0.036(3) -0.001(3) -0.024(4) -0.005(5)
C4_6 0.037(3) 0.034(3) 0.036(3) -0.016(2) -0.004(2) -0.006(3)
F7_6 0.0320(15) 0.055(2) 0.0504(17) -0.0217(16) -0.0070(13) 0.0051(14)
F8_6 0.052(3) 0.053(4) 0.057(4) -0.032(3) -0.010(3) -0.009(3)
F9_6 0.055(4) 0.022(2) 0.066(4) 0.003(2) -0.015(3) -0.008(2)
O1_5 0.0228(14) 0.0211(14) 0.0325(15) -0.0034(11) -0.0025(11) -0.0042(11)
C1_5 0.0193(18) 0.0200(18) 0.0302(19) -0.0022(14) -0.0041(14) 0.0000(14)
C2_5 0.0226(19) 0.026(2) 0.0314(19) -0.0039(15) -0.0005(15) -0.0042(15)
F1_5 0.0257(13) 0.0395(15) 0.0465(15) -0.0145(12) 0.0008(11) -0.0110(11)
F2_5 0.0252(13) 0.0333(15) 0.0423(14) -0.0045(11) -0.0019(11) 0.0041(10)
F3_5 0.0359(14) 0.0343(14) 0.0272(12) -0.0002(10) 0.0017(10) -0.0023(11)
C3_5 0.022(2) 0.024(2) 0.042(2) -0.0070(17) -0.0071(17) -0.0021(15)
F4_5 0.0302(14) 0.0281(14) 0.069(2) -0.0037(13) -0.0020(13) -0.0088(11)
F5_5 0.0418(16) 0.0371(15) 0.0461(16) -0.0031(12) -0.0229(13) -0.0072(12)
F6_5 0.0386(16) 0.0303(14) 0.0562(18) -0.0200(13) -0.0033(13) -0.0036(12)
C4_5 0.028(2) 0.039(2) 0.032(2) 0.0063(18) -0.0036(17) 0.0025(18)
F7_5 0.0338(15) 0.0481(17) 0.0379(14) 0.0141(13) 0.0044(12) 0.0078(13)
F8_5 0.0414(17) 0.0353(15) 0.0523(17) 0.0118(13) -0.0005(13) 0.0099(13)
F9_5 0.0373(16) 0.063(2) 0.0344(14) 0.0006(14) -0.0144(12) 0.0015(14)
O1_4 0.0204(14) 0.0233(14) 0.0341(14) 0.0016(12) -0.0007(12) -0.0061(11)
C1_4 0.0154(17) 0.026(2) 0.0304(19) -0.0020(15) -0.0019(14) -0.0032(14)
C2_4 0.034(2) 0.049(3) 0.033(2) 0.0049(19) -0.0065(18) -0.007(2)
F1_4 0.064(2) 0.067(2) 0.0343(15) -0.0131(15) -0.0092(15) -0.0078(18)
F2_4 0.0440(18) 0.076(3) 0.0384(16) 0.0168(16) 0.0095(14) -0.0128(17)
F3_4 0.0376(16) 0.063(2) 0.0397(15) 0.0147(15) -0.0069(13) -0.0027(15)
C3_4 0.029(2) 0.025(2) 0.050(2) 0.0007(19) -0.0097(19) -0.0083(17)
F4_4 0.0464(17) 0.0378(16) 0.0424(15) -0.0157(12) -0.0085(13) -0.0064(13)
F5_4 0.0408(17) 0.0223(13) 0.074(2) 0.0024(13) -0.0105(15) -0.0034(12)
F6_4 0.0296(15) 0.0348(16) 0.076(2) -0.0048(15) -0.0076(14) -0.0129(12)
C4_4 0.0224(19) 0.025(2) 0.043(2) -0.0058(17) -0.0045(16) -0.0030(16)
F7_4 0.0339(15) 0.0367(15) 0.0423(15) 0.0033(12) -0.0134(12) -0.0015(12)
F8_4 0.0233(13) 0.0447(17) 0.0635(19) -0.0059(15) 0.0060(13) -0.0027(12)
F9_4 0.0337(15) 0.0236(13) 0.0637(19) -0.0099(12) -0.0083(13) -0.0056(11)
O1_3 0.033(3) 0.027(3) 0.033(6) -0.007(3) -0.009(3) -0.001(3)
C1_3 0.047(3) 0.027(2) 0.046(3) -0.006(2) -0.010(2) 0.0068(19)
C2_3 0.042(7) 0.017(6) 0.082(8) -0.014(5) -0.026(5) 0.018(4)
F1_3 0.061(6) 0.054(6) 0.079(7) -0.042(5) -0.036(5) 0.006(5)
F2_3 0.048(9) 0.056(7) 0.083(11) -0.007(7) -0.053(9) 0.015(7)
F3_3 0.057(7) 0.025(5) 0.107(12) -0.007(6) -0.035(6) -0.007(5)
C3_3 0.102(9) 0.049(9) 0.072(8) -0.014(6) 0.024(7) 0.021(7)
F4_3 0.143(8) 0.034(9) 0.064(4) -0.018(4) -0.016(4) 0.039(6)
F5_3 0.133(16) 0.095(11) 0.110(13) 0.035(10) 0.068(13) 0.026(10)
F6_3 0.088(8) 0.110(12) 0.064(10) 0.009(8) 0.034(7) -0.027(7)
C4_3 0.047(3) 0.027(2) 0.046(3) -0.006(2) -0.010(2) 0.0068(19)
F7_3 0.083(7) 0.022(5) 0.074(7) -0.009(5) 0.002(5) -0.020(5)
F8_3 0.071(9) 0.030(7) 0.057(8) 0.002(6) 0.000(7) 0.013(7)
F9_3 0.040(5) 0.076(7) 0.068(5) -0.014(5) 0.020(4) -0.008(5)
O1_2 0.047(2) 0.0324(18) 0.0445(19) -0.0066(15) -0.0186(16) -0.0136(15)
C1_2 0.030(2) 0.031(2) 0.032(2) -0.0048(17) -0.0097(17) -0.0113(17)
C2_2 0.058(3) 0.045(3) 0.039(2) -0.002(2) -0.002(2) -0.020(2)
F1_2 0.113(4) 0.079(3) 0.081(3) -0.017(3) 0.058(3) -0.028(3)
F2_2 0.063(3) 0.070(3) 0.079(3) 0.002(2) -0.006(2) -0.040(2)
F3_2 0.130(5) 0.107(4) 0.057(2) 0.039(3) -0.031(3) -0.056(4)
C3_2 0.046(3) 0.047(3) 0.079(4) -0.030(3) -0.005(3) -0.010(2)
F4_2 0.082(4) 0.098(4) 0.173(6) -0.084(4) 0.075(4) -0.045(3)
F5_2 0.077(3) 0.044(2) 0.141(5) -0.031(2) -0.037(3) 0.012(2)
F6_2 0.086(3) 0.074(3) 0.066(2) -0.040(2) -0.003(2) -0.028(2)
C4_2 0.045(3) 0.044(3) 0.049(3) 0.009(2) -0.019(2) -0.016(2)
F7_2 0.095(3) 0.101(4) 0.0390(18) 0.019(2) -0.010(2) -0.042(3)
F8_2 0.070(3) 0.065(3) 0.120(4) 0.010(3) -0.066(3) -0.022(2)
F9_2 0.074(3) 0.047(2) 0.088(3) 0.0001(19) -0.012(2) 0.0100(19)
O1_1 0.018(5) 0.035(5) 0.0225(15) 0.003(3) 0.000(3) -0.003(4)
C1_1 0.038(4) 0.033(3) 0.024(2) -0.001(2) -0.001(2) -0.012(3)
C2_1 0.039(6) 0.041(6) 0.050(6) 0.007(5) -0.008(4) -0.009(4)
F1_1 0.035(4) 0.074(5) 0.089(6) -0.003(4) -0.005(4) 0.001(3)
F2_1 0.064(6) 0.043(4) 0.083(7) 0.009(4) -0.014(5) -0.033(4)
F3_1 0.065(6) 0.107(9) 0.041(4) -0.007(4) -0.020(3) -0.053(6)
C3_1 0.046(5) 0.036(5) 0.039(5) 0.004(4) -0.007(4) -0.004(3)
F4_1 0.040(3) 0.048(4) 0.086(6) 0.009(4) 0.005(3) 0.005(3)
F5_1 0.107(8) 0.090(7) 0.047(4) -0.025(4) -0.015(4) 0.040(6)
F6_1 0.068(6) 0.021(4) 0.055(5) 0.003(3) -0.006(4) -0.005(4)
C4_1 0.076(6) 0.032(4) 0.020(4) -0.001(3) 0.000(4) -0.024(4)
F7_1 0.116(5) 0.086(9) 0.115(6) 0.048(5) -0.083(4) -0.052(5)
F8_1 0.073(5) 0.045(4) 0.024(3) -0.001(3) 0.005(3) -0.021(4)
F9_1 0.157(10) 0.039(4) 0.023(3) 0.004(3) 0.025(5) 0.004(5)
C1 0.075(5) 0.047(4) 0.066(4) 0.013(3) -0.022(4) -0.009(3)
F1 0.0236(16) 0.0238(16) 0.0253(15) 0.0012(13) -0.0078(13) -0.0006(13)
Cl1 0.0528(9) 0.0623(11) 0.0913(13) 0.0139(9) -0.0003(9) -0.0017(8)
Al1 0.0178(5) 0.0183(5) 0.0206(5) -0.0014(4) -0.0038(4) -0.0040(4)
Al2 0.0258(6) 0.0232(6) 0.0227(5) -0.0044(4) -0.0018(5) -0.0064(4)
Cl2 0.0682(10) 0.0541(9) 0.0538(8) 0.0088(7) -0.0031(7) -0.0152(7)
C2 0.061(4) 0.063(4) 0.065(4) 0.004(3) -0.005(3) 0.025(3)
F2 0.0310(18) 0.0229(17) 0.0279(16) -0.0012(13) 0.0019(14) -0.0053(14)
Cl5 0.0632(11) 0.0813(13) 0.0768(11) -0.0281(10) -0.0084(9) -0.0094(9)
Cl4 0.0568(9) 0.0738(11) 0.0616(9) -0.0083(8) -0.0135(7) -0.0064(8)
C3 0.040(3) 0.062(4) 0.039(3) -0.014(2) 0.004(2) -0.006(3)
Cl6 0.0689(10) 0.0450(8) 0.0627(9) 0.0003(7) 0.0005(8) 0.0023(7)
Cl7 0.0812(12) 0.0633(10) 0.0504(8) 0.0172(7) -0.0228(8) -0.0237(9)
Cu2 0.0561(8) 0.0345(10) 0.0496(7) -0.0160(6) -0.0188(6) 0.0120(7)
Cu1 0.0561(8) 0.0345(10) 0.0496(7) -0.0160(6) -0.0188(6) 0.0120(7)
O1_9 0.033(3) 0.027(3) 0.033(6) -0.007(3) -0.009(3) -0.001(3)
C1_9 0.047(3) 0.027(2) 0.046(3) -0.006(2) -0.010(2) 0.0068(19)
C2_9 0.107(10) 0.038(7) 0.063(6) -0.018(6) -0.032(7) 0.027(6)
F1_9 0.143(8) 0.034(9) 0.064(4) -0.018(4) -0.016(4) 0.039(6)
F2_9 0.092(9) 0.027(5) 0.071(8) -0.007(5) -0.007(7) 0.020(5)
F3_9 0.115(11) 0.026(6) 0.155(16) -0.025(9) -0.046(10) 0.003(7)
C3_9 0.088(8) 0.065(8) 0.061(8) 0.013(6) 0.005(7) -0.013(8)
F4_9 0.065(6) 0.089(9) 0.065(7) 0.021(6) 0.033(5) 0.002(6)
F5_9 0.068(8) 0.049(6) 0.096(9) 0.009(6) -0.014(7) -0.042(5)
F6_9 0.135(14) 0.074(8) 0.064(7) -0.001(6) 0.005(7) 0.001(8)
C4_9 0.058(8) 0.055(9) 0.075(9) -0.006(8) -0.022(6) -0.004(7)
F7_9 0.14(2) 0.055(8) 0.125(18) -0.026(9) -0.081(14) -0.012(9)
F8_9 0.071(14) 0.095(14) 0.089(11) 0.021(12) -0.035(9) -0.023(11)
F9_9 0.106(11) 0.137(15) 0.082(9) 0.000(10) 0.015(8) -0.052(11)
O1_10 0.033(3) 0.027(3) 0.033(6) -0.007(3) -0.009(3) -0.001(3)
C1_10 0.047(3) 0.027(2) 0.046(3) -0.006(2) -0.010(2) 0.0068(19)
C2_10 0.057(9) 0.073(9) 0.044(6) 0.017(7) -0.002(5) 0.007(6)
F1_10 0.034(7) 0.072(8) 0.162(17) 0.071(9) 0.029(7) 0.021(5)
F2_10 0.097(12) 0.094(9) 0.029(7) 0.016(7) 0.006(7) 0.037(9)
F3_10 0.076(9) 0.095(12) 0.024(5) -0.019(6) -0.006(6) 0.028(7)
C3_10 0.047(3) 0.027(2) 0.046(3) -0.006(2) -0.010(2) 0.0068(19)
F4_10 0.040(5) 0.076(7) 0.068(5) -0.014(5) 0.020(4) -0.008(5)
F5_10 0.063(10) 0.114(17) 0.150(14) -0.087(14) -0.021(9) -0.020(11)
F6_10 0.018(5) 0.016(6) 0.119(18) 0.009(9) 0.015(6) 0.003(4)
C4_10 0.065(8) 0.056(9) 0.059(8) -0.012(8) -0.023(7) 0.001(7)
F7_10 0.130(18) 0.18(2) 0.035(7) 0.015(10) -0.021(8) 0.025(18)
F8_10 0.054(6) 0.043(7) 0.100(11) 0.017(7) -0.037(7) -0.004(5)
F9_10 0.093(19) 0.054(9) 0.11(2) -0.029(10) -0.060(14) 0.004(8)

loop_
_atom_type_symbol
_atom_type_description
_atom_type_scat_dispersion_real
_atom_type_scat_dispersion_imag
_atom_type_scat_source
C C 0.0181 0.0091 'International Tables Vol C Tables 4.2.6.8 and 6.1.1.4'
H H 0.0000 0.0000 'International Tables Vol C Tables 4.2.6.8 and 6.1.1.4'
O O 0.0492 0.0322 'International Tables Vol C Tables 4.2.6.8 and 6.1.1.4'
F F 0.0727 0.0534 'International Tables Vol C Tables 4.2.6.8 and 6.1.1.4'
Al Al 0.2130 0.2455 'International Tables Vol C Tables 4.2.6.8 and 6.1.1.4'
Cl Cl 0.3639 0.7018 'International Tables Vol C Tables 4.2.6.8 and 6.1.1.4'
Cu Cu -1.9646 0.5888 'International Tables Vol C Tables 4.2.6.8 and 6.1.1.4'

loop_
_geom_angle_atom_site_label_1
_geom_angle_atom_site_label_2
_geom_angle_atom_site_label_3
_geom_angle
_geom_angle_site_symmetry_1
_geom_angle_site_symmetry_3
_geom_angle_publ_flag
C1_8 O1_8 Al2 147.3(12) . . ?
O1_8 C1_8 C2_8 110.3(9) . . ?
O1_8 C1_8 C3_8 108.1(8) . . ?
C2_8 C1_8 C3_8 107.9(7) . . ?
O1_8 C1_8 C4_8 109.8(10) . . ?
C2_8 C1_8 C4_8 111.4(7) . . ?
C3_8 C1_8 C4_8 109.3(7) . . ?
F1_8 C2_8 F2_8 106.9(10) . . ?
F1_8 C2_8 F3_8 110.7(13) . . ?
F2_8 C2_8 F3_8 105.9(12) . . ?
F1_8 C2_8 C1_8 110.6(8) . . ?
F2_8 C2_8 C1_8 111.3(9) . . ?
F3_8 C2_8 C1_8 111.3(11) . . ?
F5_8 C3_8 F6_8 108.4(9) . . ?
F5_8 C3_8 F4_8 103.8(8) . . ?
F6_8 C3_8 F4_8 108.6(11) . . ?
F5_8 C3_8 C1_8 112.8(7) . . ?
F6_8 C3_8 C1_8 110.8(9) . . ?
F4_8 C3_8 C1_8 112.1(8) . . ?
F7_8 C4_8 F8_8 112.9(11) . . ?
F7_8 C4_8 F9_8 104.6(11) . . ?
F8_8 C4_8 F9_8 106.8(10) . . ?
F7_8 C4_8 C1_8 109.0(8) . . ?
F8_8 C4_8 C1_8 112.5(8) . . ?
F9_8 C4_8 C1_8 110.8(9) . . ?
C1_7 O1_7 Al1 146(3) . . ?
O1_7 C1_7 C3_7 109.3(17) . . ?
O1_7 C1_7 C2_7 110.4(17) . . ?
C3_7 C1_7 C2_7 110.0(10) . . ?
O1_7 C1_7 C4_7 108.9(17) . . ?
C3_7 C1_7 C4_7 109.4(10) . . ?
C2_7 C1_7 C4_7 108.9(10) . . ?
F2_7 C2_7 F1_7 106.3(12) . . ?
F2_7 C2_7 F3_7 109.1(13) . . ?
F1_7 C2_7 F3_7 105.3(13) . . ?
F2_7 C2_7 C1_7 114.4(13) . . ?
F1_7 C2_7 C1_7 112.5(10) . . ?
F3_7 C2_7 C1_7 108.9(12) . . ?
F4_7 C3_7 F6_7 108.1(15) . . ?
F4_7 C3_7 F5_7 107.5(14) . . ?
F6_7 C3_7 F5_7 107.2(13) . . ?
F4_7 C3_7 C1_7 111.1(16) . . ?
F6_7 C3_7 C1_7 111.9(11) . . ?
F5_7 C3_7 C1_7 110.9(12) . . ?
F9_7 C4_7 F7_7 109.0(14) . . ?
F9_7 C4_7 F8_7 107.9(16) . . ?
F7_7 C4_7 F8_7 109.4(13) . . ?
F9_7 C4_7 C1_7 110.2(17) . . ?
F7_7 C4_7 C1_7 109.4(10) . . ?
F8_7 C4_7 C1_7 110.9(14) . . ?
C1_6 O1_6 Al1 144.7(12) . . ?
O1_6 C1_6 C3_6 111.1(8) . . ?
O1_6 C1_6 C4_6 108.5(8) . . ?
C3_6 C1_6 C4_6 109.4(6) . . ?
O1_6 C1_6 C2_6 109.9(8) . . ?
C3_6 C1_6 C2_6 109.5(6) . . ?
C4_6 C1_6 C2_6 108.4(5) . . ?
F1_6 C2_6 F2_6 109.4(9) . . ?
F1_6 C2_6 F3_6 108.2(8) . . ?
F2_6 C2_6 F3_6 105.9(7) . . ?
F1_6 C2_6 C1_6 109.9(8) . . ?
F2_6 C2_6 C1_6 113.0(7) . . ?
F3_6 C2_6 C1_6 110.3(6) . . ?
F6_6 C3_6 F4_6 109.2(8) . . ?
F6_6 C3_6 F5_6 106.0(9) . . ?
F4_6 C3_6 F5_6 106.9(9) . . ?
F6_6 C3_6 C1_6 112.7(7) . . ?
F4_6 C3_6 C1_6 110.8(6) . . ?
F5_6 C3_6 C1_6 110.9(7) . . ?
F9_6 C4_6 F7_6 106.6(7) . . ?
F9_6 C4_6 F8_6 107.0(6) . . ?
F7_6 C4_6 F8_6 109.0(8) . . ?
F9_6 C4_6 C1_6 111.3(5) . . ?
F7_6 C4_6 C1_6 110.9(7) . . ?
F8_6 C4_6 C1_6 111.9(6) . . ?
C1_5 O1_5 Al1 147.8(3) . . ?
O1_5 C1_5 C2_5 107.6(3) . . ?
O1_5 C1_5 C4_5 111.0(3) . . ?
C2_5 C1_5 C4_5 109.6(3) . . ?
O1_5 C1_5 C3_5 110.7(3) . . ?
C2_5 C1_5 C3_5 109.0(3) . . ?
C4_5 C1_5 C3_5 108.9(3) . . ?
F1_5 C2_5 F3_5 108.1(3) . . ?
F1_5 C2_5 F2_5 108.0(3) . . ?
F3_5 C2_5 F2_5 108.1(3) . . ?
F1_5 C2_5 C1_5 110.2(3) . . ?
F3_5 C2_5 C1_5 110.9(3) . . ?
F2_5 C2_5 C1_5 111.5(3) . . ?
F5_5 C3_5 F6_5 108.1(4) . . ?
F5_5 C3_5 F4_5 106.6(4) . . ?
F6_5 C3_5 F4_5 108.0(4) . . ?
F5_5 C3_5 C1_5 110.4(3) . . ?
F6_5 C3_5 C1_5 112.4(3) . . ?
F4_5 C3_5 C1_5 111.1(4) . . ?
F8_5 C4_5 F9_5 108.3(4) . . ?
F8_5 C4_5 F7_5 108.4(4) . . ?
F9_5 C4_5 F7_5 106.6(4) . . ?
F8_5 C4_5 C1_5 113.0(4) . . ?
F9_5 C4_5 C1_5 110.4(4) . . ?
F7_5 C4_5 C1_5 110.1(3) . . ?
C1_4 O1_4 Al1 152.3(3) . . ?
O1_4 C1_4 C2_4 109.0(3) . . ?
O1_4 C1_4 C3_4 108.9(3) . . ?
C2_4 C1_4 C3_4 109.9(3) . . ?
O1_4 C1_4 C4_4 110.1(3) . . ?
C2_4 C1_4 C4_4 109.8(3) . . ?
C3_4 C1_4 C4_4 109.1(3) . . ?
F3_4 C2_4 F1_4 108.6(4) . . ?
F3_4 C2_4 F2_4 107.0(4) . . ?
F1_4 C2_4 F2_4 107.7(4) . . ?
F3_4 C2_4 C1_4 111.5(4) . . ?
F1_4 C2_4 C1_4 110.4(4) . . ?
F2_4 C2_4 C1_4 111.5(4) . . ?
F4_4 C3_4 F6_4 108.1(4) . . ?
F4_4 C3_4 F5_4 107.6(4) . . ?
F6_4 C3_4 F5_4 108.1(4) . . ?
F4_4 C3_4 C1_4 110.5(3) . . ?
F6_4 C3_4 C1_4 111.8(4) . . ?
F5_4 C3_4 C1_4 110.6(4) . . ?
F8_4 C4_4 F7_4 109.0(4) . . ?
F8_4 C4_4 F9_4 108.1(4) . . ?
F7_4 C4_4 F9_4 106.9(4) . . ?
F8_4 C4_4 C1_4 113.0(4) . . ?
F7_4 C4_4 C1_4 110.2(3) . . ?
F9_4 C4_4 C1_4 109.5(3) . . ?
C1_3 O1_3 Al2 148.8(19) . . ?
O1_3 C1_3 C2_3 110.5(12) . . ?
O1_3 C1_3 C4_3 112.9(12) . . ?
C2_3 C1_3 C4_3 104.2(8) . . ?
O1_3 C1_3 C3_3 104.9(11) . . ?
C2_3 C1_3 C3_3 116.8(10) . . ?
C4_3 C1_3 C3_3 107.8(9) . . ?
F3_3 C2_3 F1_3 111.2(11) . . ?
F3_3 C2_3 F2_3 106.0(13) . . ?
F1_3 C2_3 F2_3 105.8(12) . . ?
F3_3 C2_3 C1_3 109.5(11) . . ?
F1_3 C2_3 C1_3 113.2(9) . . ?
F2_3 C2_3 C1_3 110.9(11) . . ?
F6_3 C3_3 F4_3 114.3(14) . . ?
F6_3 C3_3 F5_3 103.0(13) . . ?
F4_3 C3_3 F5_3 106.1(14) . . ?
F6_3 C3_3 C1_3 110.7(12) . . ?
F4_3 C3_3 C1_3 109.1(12) . . ?
F5_3 C3_3 C1_3 113.6(12) . . ?
F9_3 C4_3 F8_3 102.1(11) . . ?
F9_3 C4_3 F7_3 102.3(11) . . ?
F8_3 C4_3 F7_3 117.2(12) . . ?
F9_3 C4_3 C1_3 114.7(11) . . ?
F8_3 C4_3 C1_3 110.6(12) . . ?
F7_3 C4_3 C1_3 109.6(9) . . ?
C1_2 O1_2 Al2 152.0(3) . . ?
O1_2 C1_2 C3_2 111.3(4) . . ?
O1_2 C1_2 C2_2 110.7(4) . . ?
C3_2 C1_2 C2_2 108.3(4) . . ?
O1_2 C1_2 C4_2 107.8(4) . . ?
C3_2 C1_2 C4_2 109.2(4) . . ?
C2_2 C1_2 C4_2 109.5(4) . . ?
F2_2 C2_2 F1_2 108.3(5) . . ?
F2_2 C2_2 F3_2 108.2(5) . . ?
F1_2 C2_2 F3_2 106.4(6) . . ?
F2_2 C2_2 C1_2 113.6(4) . . ?
F1_2 C2_2 C1_2 110.3(4) . . ?
F3_2 C2_2 C1_2 109.8(5) . . ?
F6_2 C3_2 F4_2 106.5(6) . . ?
F6_2 C3_2 F5_2 105.9(5) . . ?
F4_2 C3_2 F5_2 110.1(6) . . ?
F6_2 C3_2 C1_2 113.6(5) . . ?
F4_2 C3_2 C1_2 109.6(4) . . ?
F5_2 C3_2 C1_2 110.9(5) . . ?
F9_2 C4_2 F7_2 107.6(5) . . ?
F9_2 C4_2 F8_2 108.2(5) . . ?
F7_2 C4_2 F8_2 106.2(5) . . ?
F9_2 C4_2 C1_2 112.2(4) . . ?
F7_2 C4_2 C1_2 110.5(5) . . ?
F8_2 C4_2 C1_2 111.9(4) . . ?
C1_1 O1_1 Al2 142.3(12) . . ?
O1_1 C1_1 C4_1 111.4(10) . . ?
O1_1 C1_1 C3_1 112.0(8) . . ?
C4_1 C1_1 C3_1 107.8(7) . . ?
O1_1 C1_1 C2_1 106.3(10) . . ?
C4_1 C1_1 C2_1 109.2(7) . . ?
C3_1 C1_1 C2_1 110.2(7) . . ?
F3_1 C2_1 F1_1 107.6(10) . . ?
F3_1 C2_1 F2_1 110.9(10) . . ?
F1_1 C2_1 F2_1 104.8(9) . . ?
F3_1 C2_1 C1_1 110.9(8) . . ?
F1_1 C2_1 C1_1 109.1(8) . . ?
F2_1 C2_1 C1_1 113.2(9) . . ?
F4_1 C3_1 F6_1 109.0(9) . . ?
F4_1 C3_1 F5_1 103.6(9) . . ?
F6_1 C3_1 F5_1 105.5(9) . . ?
F4_1 C3_1 C1_1 113.1(7) . . ?
F6_1 C3_1 C1_1 114.3(8) . . ?
F5_1 C3_1 C1_1 110.5(8) . . ?
F9_1 C4_1 F8_1 109.6(8) . . ?
F9_1 C4_1 F7_1 101.9(11) . . ?
F8_1 C4_1 F7_1 105.1(11) . . ?
F9_1 C4_1 C1_1 113.2(7) . . ?
F8_1 C4_1 C1_1 115.9(7) . . ?
F7_1 C4_1 C1_1 109.9(11) . . ?
Cl4 C1 Cl5 110.9(4) . . ?
Cl4 C1 H1A 109.5 . . ?
Cl5 C1 H1A 109.5 . . ?
Cl4 C1 H1AB 109.5 . . ?
Cl5 C1 H1AB 109.5 . . ?
H1A C1 H1AB 108.1 . . ?
Al1 F1 Al1 180.0 . 2_667 ?
C2 Cl1 Cu2 100.4(3) . . ?
C2 Cl1 Cu1 87.9(3) . . ?
O1_7 Al1 O1_4 117.9(13) . . ?
O1_7 Al1 O1_5 111.9(12) . . ?
O1_4 Al1 O1_5 110.46(16) . . ?
O1_4 Al1 O1_6 117.5(6) . . ?
O1_5 Al1 O1_6 113.3(5) . . ?
O1_7 Al1 F1 101.0(12) . . ?
O1_4 Al1 F1 107.20(12) . . ?
O1_5 Al1 F1 107.35(12) . . ?
O1_6 Al1 F1 99.8(5) . . ?
O1_9 Al2 O1_2 112.5(8) . . ?
O1_2 Al2 O1_1 115.5(6) . . ?
O1_2 Al2 O1_3 110.9(8) . . ?
O1_1 Al2 O1_3 110.7(9) . . ?
O1_9 Al2 O1_8 115.5(9) . . ?
O1_2 Al2 O1_8 109.2(6) . . ?
O1_2 Al2 O1_10 122.2(7) . . ?
O1_9 Al2 F2 113.1(7) . . ?
O1_2 Al2 F2 105.71(16) . . ?
O1_1 Al2 F2 108.0(6) . . ?
O1_3 Al2 F2 105.3(6) . . ?
O1_8 Al2 F2 99.7(5) . . ?
O1_10 Al2 F2 97.9(6) . . ?
C3 Cl2 Cu2 85.9(3) . . ?
Cl6 C2 Cl1 110.9(3) . . ?
Cl6 C2 H2A 109.5 . . ?
Cl1 C2 H2A 109.5 . . ?
Cl6 C2 H2AB 109.5 . . ?
Cl1 C2 H2AB 109.5 . . ?
H2A C2 H2AB 108.0 . . ?
Al2 F2 Al2 180.0 . 2_666 ?
C1 Cl5 Cu2 109.2(3) . . ?
C1 Cl5 Cu1 106.0(3) . . ?
Cl2 C3 Cl7 109.6(3) . . ?
Cl2 C3 H3A 109.7 . . ?
Cl7 C3 H3A 109.7 . . ?
Cl2 C3 H3AB 109.7 . . ?
Cl7 C3 H3AB 109.7 . . ?
H3A C3 H3AB 108.2 . . ?
C2 Cl6 Cu1 94.5(3) . . ?
C3 Cl7 Cu1 104.0(2) . . ?
C3 Cl7 Cu2 92.3(3) . . ?
Cl5 Cu2 Cl1 114.2(3) . . ?
Cl5 Cu2 Cl7 136.0(4) . . ?
Cl1 Cu2 Cl7 108.7(2) . . ?
Cl5 Cu2 Cl2 105.0(3) . . ?
Cl1 Cu2 Cl2 108.6(3) . . ?
Cl7 Cu2 Cl2 68.89(16) . . ?
Cl7 Cu1 Cl5 141.94(9) . . ?
Cl7 Cu1 Cl6 113.42(10) . . ?
Cl5 Cu1 Cl6 101.96(8) . . ?
Cl7 Cu1 Cl1 104.24(9) . . ?
Cl5 Cu1 Cl1 102.30(10) . . ?
Cl6 Cu1 Cl1 66.51(7) . . ?
C1_9 O1_9 Al2 149.7(16) . . ?
O1_9 C1_9 C2_9 106.8(12) . . ?
O1_9 C1_9 C4_9 110.6(12) . . ?
C2_9 C1_9 C4_9 111.5(10) . . ?
O1_9 C1_9 C3_9 109.9(11) . . ?
C2_9 C1_9 C3_9 112.3(9) . . ?
C4_9 C1_9 C3_9 105.8(9) . . ?
F1_9 C2_9 F2_9 109.7(13) . . ?
F1_9 C2_9 F3_9 105.4(13) . . ?
F2_9 C2_9 F3_9 107.1(12) . . ?
F1_9 C2_9 C1_9 113.5(12) . . ?
F2_9 C2_9 C1_9 116.9(11) . . ?
F3_9 C2_9 C1_9 103.1(11) . . ?
F4_9 C3_9 F5_9 105.0(11) . . ?
F4_9 C3_9 F6_9 101.4(12) . . ?
F5_9 C3_9 F6_9 115.2(12) . . ?
F4_9 C3_9 C1_9 113.1(10) . . ?
F5_9 C3_9 C1_9 109.1(11) . . ?
F6_9 C3_9 C1_9 112.7(11) . . ?
F9_9 C4_9 F7_9 104.8(15) . . ?
F9_9 C4_9 F8_9 106.2(14) . . ?
F7_9 C4_9 F8_9 111.9(15) . . ?
F9_9 C4_9 C1_9 110.5(12) . . ?
F7_9 C4_9 C1_9 112.0(15) . . ?
F8_9 C4_9 C1_9 111.1(14) . . ?
C1_10 O1_10 Al2 148.4(17) . . ?
O1_10 C1_10 C3_10 111.2(13) . . ?
O1_10 C1_10 C2_10 112.5(12) . . ?
C3_10 C1_10 C2_10 107.7(9) . . ?
O1_10 C1_10 C4_10 107.6(12) . . ?
C3_10 C1_10 C4_10 108.3(10) . . ?
C2_10 C1_10 C4_10 109.6(10) . . ?
F2_10 C2_10 F1_10 113.5(13) . . ?
F2_10 C2_10 F3_10 107.2(12) . . ?
F1_10 C2_10 F3_10 111.1(13) . . ?
F2_10 C2_10 C1_10 111.3(11) . . ?
F1_10 C2_10 C1_10 106.7(11) . . ?
F3_10 C2_10 C1_10 106.9(10) . . ?
F4_10 C3_10 F6_10 112.0(13) . . ?
F4_10 C3_10 F5_10 107.7(13) . . ?
F6_10 C3_10 F5_10 111.4(15) . . ?
F4_10 C3_10 C1_10 106.2(11) . . ?
F6_10 C3_10 C1_10 109.4(13) . . ?
F5_10 C3_10 C1_10 110.0(14) . . ?
F9_10 C4_10 F7_10 112.0(16) . . ?
F9_10 C4_10 F8_10 105.7(14) . . ?
F7_10 C4_10 F8_10 113.8(15) . . ?
F9_10 C4_10 C1_10 108.0(16) . . ?
F7_10 C4_10 C1_10 107.1(13) . . ?
F8_10 C4_10 C1_10 110.2(12) . . ?

loop_
_geom_bond_atom_site_label_1
_geom_bond_atom_site_label_2
_geom_bond_distance
_geom_bond_site_symmetry_2
_geom_bond_publ_flag
O1_8 C1_8 1.358(9) . ?
O1_8 Al2 1.726(12) . ?
C1_8 C2_8 1.548(10) . ?
C1_8 C3_8 1.550(10) . ?
C1_8 C4_8 1.551(10) . ?
C2_8 F1_8 1.312(10) . ?
C2_8 F2_8 1.316(9) . ?
C2_8 F3_8 1.321(10) . ?
C3_8 F5_8 1.300(9) . ?
C3_8 F6_8 1.306(9) . ?
C3_8 F4_8 1.311(10) . ?
C4_8 F7_8 1.295(10) . ?
C4_8 F8_8 1.302(9) . ?
C4_8 F9_8 1.323(10) . ?
O1_7 C1_7 1.359(11) . ?
O1_7 Al1 1.68(3) . ?
C1_7 C3_7 1.545(12) . ?
C1_7 C2_7 1.546(12) . ?
C1_7 C4_7 1.560(12) . ?
C2_7 F2_7 1.324(10) . ?
C2_7 F1_7 1.327(11) . ?
C2_7 F3_7 1.331(11) . ?
C3_7 F4_7 1.319(11) . ?
C3_7 F6_7 1.331(10) . ?
C3_7 F5_7 1.332(11) . ?
C4_7 F9_7 1.315(11) . ?
C4_7 F7_7 1.318(11) . ?
C4_7 F8_7 1.329(11) . ?
O1_6 C1_6 1.359(7) . ?
O1_6 Al1 1.709(11) . ?
C1_6 C3_6 1.543(8) . ?
C1_6 C4_6 1.546(8) . ?
C1_6 C2_6 1.565(8) . ?
C2_6 F1_6 1.313(9) . ?
C2_6 F2_6 1.330(7) . ?
C2_6 F3_6 1.332(8) . ?
C3_6 F6_6 1.323(8) . ?
C3_6 F4_6 1.326(9) . ?
C3_6 F5_6 1.335(9) . ?
C4_6 F9_6 1.320(8) . ?
C4_6 F7_6 1.323(9) . ?
C4_6 F8_6 1.343(7) . ?
O1_5 C1_5 1.361(5) . ?
O1_5 Al1 1.703(3) . ?
C1_5 C2_5 1.551(5) . ?
C1_5 C4_5 1.556(5) . ?
C1_5 C3_5 1.557(5) . ?
C2_5 F1_5 1.325(5) . ?
C2_5 F3_5 1.330(5) . ?
C2_5 F2_5 1.336(5) . ?
C3_5 F5_5 1.323(5) . ?
C3_5 F6_5 1.330(5) . ?
C3_5 F4_5 1.336(5) . ?
C4_5 F8_5 1.321(5) . ?
C4_5 F9_5 1.332(5) . ?
C4_5 F7_5 1.338(5) . ?
O1_4 C1_4 1.356(5) . ?
O1_4 Al1 1.694(3) . ?
C1_4 C2_4 1.548(6) . ?
C1_4 C3_4 1.557(5) . ?
C1_4 C4_4 1.558(5) . ?
C2_4 F3_4 1.321(6) . ?
C2_4 F1_4 1.326(6) . ?
C2_4 F2_4 1.349(5) . ?
C3_4 F4_4 1.316(5) . ?
C3_4 F6_4 1.325(5) . ?
C3_4 F5_4 1.335(5) . ?
C4_4 F8_4 1.330(5) . ?
C4_4 F7_4 1.333(5) . ?
C4_4 F9_4 1.336(5) . ?
O1_3 C1_3 1.365(10) . ?
O1_3 Al2 1.724(17) . ?
C1_3 C2_3 1.543(11) . ?
C1_3 C4_3 1.544(11) . ?
C1_3 C3_3 1.548(11) . ?
C2_3 F3_3 1.318(11) . ?
C2_3 F1_3 1.341(11) . ?
C2_3 F2_3 1.350(10) . ?
C3_3 F6_3 1.302(11) . ?
C3_3 F4_3 1.323(11) . ?
C3_3 F5_3 1.347(11) . ?
C4_3 F9_3 1.313(11) . ?
C4_3 F8_3 1.345(10) . ?
C4_3 F7_3 1.367(10) . ?
O1_2 C1_2 1.349(5) . ?
O1_2 Al2 1.702(4) . ?
C1_2 C3_2 1.538(7) . ?
C1_2 C2_2 1.555(6) . ?
C1_2 C4_2 1.555(6) . ?
C2_2 F2_2 1.304(6) . ?
C2_2 F1_2 1.318(7) . ?
C2_2 F3_2 1.331(7) . ?
C3_2 F6_2 1.321(6) . ?
C3_2 F4_2 1.327(7) . ?
C3_2 F5_2 1.330(7) . ?
C4_2 F9_2 1.304(7) . ?
C4_2 F7_2 1.323(6) . ?
C4_2 F8_2 1.336(6) . ?
O1_1 C1_1 1.354(9) . ?
O1_1 Al2 1.706(13) . ?
C1_1 C4_1 1.544(9) . ?
C1_1 C3_1 1.545(10) . ?
C1_1 C2_1 1.550(11) . ?
C2_1 F3_1 1.301(10) . ?
C2_1 F1_1 1.318(10) . ?
C2_1 F2_1 1.320(10) . ?
C3_1 F4_1 1.321(9) . ?
C3_1 F6_1 1.323(9) . ?
C3_1 F5_1 1.323(9) . ?
C4_1 F9_1 1.295(9) . ?
C4_1 F8_1 1.306(8) . ?
C4_1 F7_1 1.346(10) . ?
C1 Cl4 1.748(9) . ?
C1 Cl5 1.771(9) . ?
C1 H1A 0.9900 . ?
C1 H1AB 0.9900 . ?
F1 Al1 1.7716(11) . ?
F1 Al1 1.7716(11) 2_667 ?
Cl1 C2 1.767(9) . ?
Cl1 Cu2 2.428(7) . ?
Cl1 Cu1 2.718(3) . ?
Al2 O1_9 1.618(15) . ?
Al2 O1_10 1.745(17) . ?
Al2 F2 1.7623(12) . ?
Cl2 C3 1.756(6) . ?
Cl2 Cu2 2.660(8) . ?
C2 Cl6 1.738(9) . ?
C2 H2A 0.9900 . ?
C2 H2AB 0.9900 . ?
Cl5 Cu2 2.253(6) . ?
Cl5 Cu1 2.319(2) . ?
C3 Cl7 1.783(7) . ?
C3 H3A 0.9900 . ?
C3 H3AB 0.9900 . ?
Cl6 Cu1 2.541(2) . ?
Cl7 Cu1 2.287(2) . ?
Cl7 Cu2 2.443(7) . ?
O1_9 C1_9 1.368(10) . ?
C1_9 C2_9 1.538(11) . ?
C1_9 C4_9 1.539(12) . ?
C1_9 C3_9 1.558(11) . ?
C2_9 F1_9 1.304(11) . ?
C2_9 F2_9 1.316(10) . ?
C2_9 F3_9 1.351(11) . ?
C3_9 F4_9 1.293(11) . ?
C3_9 F5_9 1.322(11) . ?
C3_9 F6_9 1.329(11) . ?
C4_9 F9_9 1.315(11) . ?
C4_9 F7_9 1.316(11) . ?
C4_9 F8_9 1.337(11) . ?
O1_10 C1_10 1.356(11) . ?
C1_10 C3_10 1.538(12) . ?
C1_10 C2_10 1.553(12) . ?
C1_10 C4_10 1.557(12) . ?
C2_10 F2_10 1.328(11) . ?
C2_10 F1_10 1.338(11) . ?
C2_10 F3_10 1.348(11) . ?
C3_10 F4_10 1.338(11) . ?
C3_10 F6_10 1.339(11) . ?
C3_10 F5_10 1.347(11) . ?
C4_10 F9_10 1.326(11) . ?
C4_10 F7_10 1.335(11) . ?
C4_10 F8_10 1.342(11) . ?
